data_4129593
loop_
_publ_author_name
'Chen, Chi'
'Hecht, Maxwell B.'
'Kavara, Aydin'
'Brennessel, William W.'
'Mercado, Brandon Q.'
'Weix, Daniel J.'
'Holland, Patrick L.'

_publ_section_title
;
 Rapid, Regioconvergent, Solvent-Free Alkene Hydrosilylation with a Cobalt
 Catalyst.
;
_journal_issue 41
_journal_name_full 'Journal of the American Chemical Society'
_journal_page_first 13244
_journal_page_last 13247
_journal_paper_doi 10.1021/jacs.5b08611
_journal_volume 137
_journal_year 2015
_chemical_formula_moiety 'C29 H43 Cl2 Co Li N2 O2'
_chemical_formula_sum 'C29 H43 Cl2 Co Li N2 O2'
_chemical_formula_weight 588.42
_chemical_name_common holcc06
_space_group_crystal_system monoclinic
_space_group_IT_number 14
_space_group_name_Hall '-P 2yn'
_space_group_name_H-M_alt 'P 1 21/n 1'
_atom_sites_solution_hydrogens geom
_atom_sites_solution_primary direct
_atom_sites_solution_secondary difmap
_audit_creation_method SHELXL-2012
_cell_angle_alpha 90
_cell_angle_beta 92.187(4)
_cell_angle_gamma 90
_cell_formula_units_Z 4
_cell_length_a 8.5620(16)
_cell_length_b 14.607(3)
_cell_length_c 24.304(5)
_cell_measurement_reflns_used 3908
_cell_measurement_temperature 100.0(5)
_cell_measurement_theta_max 36.00
_cell_measurement_theta_min 2.18
_cell_volume 3037.4(10)
_computing_cell_refinement 'SAINT (Bruker, 2009)'
_computing_data_collection 'APEX2 (Bruker, 2012)'
_computing_data_reduction 'SAINT (Bruker, 2009)'
_computing_molecular_graphics 'SHELXTL (Sheldrick, 2008)'
_computing_publication_material 'SHELXTL (Sheldrick, 2008)'
_computing_structure_refinement 'SHELXL-2012 (Sheldrick, 2012)'
_computing_structure_solution 'SIR97 (Altomare et al., 1999)'
_diffrn_ambient_temperature 100.0(5)
_diffrn_measured_fraction_theta_full 0.990
_diffrn_measured_fraction_theta_max 0.991
_diffrn_measurement_device_type 'Bruker SMART APEX II CCD Platform'
_diffrn_measurement_method '\w scans'
_diffrn_radiation_type MoK\a
_diffrn_radiation_wavelength 0.71073
_diffrn_reflns_av_R_equivalents 0.0802
_diffrn_reflns_av_unetI/netI 0.0699
_diffrn_reflns_Laue_measured_fraction_full 0.990
_diffrn_reflns_Laue_measured_fraction_max 0.991
_diffrn_reflns_limit_h_max 14
_diffrn_reflns_limit_h_min -14
_diffrn_reflns_limit_k_max 25
_diffrn_reflns_limit_k_min -25
_diffrn_reflns_limit_l_max 41
_diffrn_reflns_limit_l_min -41
_diffrn_reflns_number 81903
_diffrn_reflns_point_group_measured_fraction_full 0.990
_diffrn_reflns_point_group_measured_fraction_max 0.991
_diffrn_reflns_theta_full 37.785
_diffrn_reflns_theta_max 37.784
_diffrn_reflns_theta_min 1.627
_diffrn_source 'fine-focus sealed tube'
_exptl_absorpt_coefficient_mu 0.768
_exptl_absorpt_correction_T_max 0.7476
_exptl_absorpt_correction_T_min 0.5606
_exptl_absorpt_correction_type multi-scan
_exptl_absorpt_process_details 'SADABS (Sheldrick, 2008)'
_exptl_crystal_colour 'dark red'
_exptl_crystal_density_diffrn 1.287
_exptl_crystal_description block
_exptl_crystal_F_000 1244
_exptl_crystal_size_max 0.32
_exptl_crystal_size_mid 0.26
_exptl_crystal_size_min 0.14
_refine_diff_density_max 0.718
_refine_diff_density_min -1.167
_refine_diff_density_rms 0.091
_refine_ls_extinction_method none
_refine_ls_goodness_of_fit_ref 1.035
_refine_ls_hydrogen_treatment constr
_refine_ls_matrix_type full
_refine_ls_number_parameters 375
_refine_ls_number_reflns 16143
_refine_ls_number_restraints 31
_refine_ls_restrained_S_all 1.036
_refine_ls_R_factor_all 0.0940
_refine_ls_R_factor_gt 0.0509
_refine_ls_shift/su_max 0.001
_refine_ls_shift/su_mean 0.000
_refine_ls_structure_factor_coef Fsqd
_refine_ls_weighting_details
;
 w=1/[\s^2^(Fo^2^)+(0.0494P)^2^+0.8709P] 
 where P=(Fo^2^+2Fc^2^)/3 
;
_refine_ls_weighting_scheme calc
_refine_ls_wR_factor_gt 0.1104
_refine_ls_wR_factor_ref 0.1263
_reflns_Friedel_coverage 0.000
_reflns_number_gt 10465
_reflns_number_total 16143
_reflns_threshold_expression 'I > 2\s(I)'
_cod_data_source_file ja5b08611_si_001.cif
_cod_data_source_block holcc06
_cod_original_sg_symbol_H-M 'P 21/n'
_cod_database_code 4129593
_shelxl_version_number 2012-9
_shelx_space_group_comment
;
The symmetry employed for this shelxl refinement is uniquely defined 
by the following loop, which should always be used as a source of 
symmetry information in preference to the above space-group names. 
They are only intended as comments. 
;
_shelx_estimated_absorpt_t_max 0.900
_shelx_estimated_absorpt_t_min 0.791

loop_
_space_group_symop_operation_xyz
'x, y, z'
'-x+1/2, y+1/2, -z+1/2'
'-x, -y, -z'
'x-1/2, -y-1/2, z-1/2'

loop_
_atom_site_label
_atom_site_type_symbol
_atom_site_fract_x
_atom_site_fract_y
_atom_site_fract_z
_atom_site_U_iso_or_equiv
_atom_site_adp_type
_atom_site_occupancy
_atom_site_site_symmetry_order
_atom_site_calc_flag
_atom_site_refinement_flags_posn
_atom_site_refinement_flags_adp
_atom_site_refinement_flags_occupancy
_atom_site_disorder_assembly
_atom_site_disorder_group
H11A H 0.7655 0.2270 -0.0827 0.034 Uiso 1 1 calc R U . . .
H11B H 0.6568 0.1385 -0.0777 0.034 Uiso 1 1 calc R U . . .
H11C H 0.8422 0.1270 -0.0805 0.034 Uiso 1 1 calc R U . . .
H14C H 1.2921 0.2775 0.3033 0.049 Uiso 0.156(2) 1 calc R U P A 5
H14D H 1.2539 0.2190 0.2482 0.049 Uiso 0.156(2) 1 calc R U P A 5
H24C H 1.0092 0.1914 0.2716 0.078 Uiso 0.156(2) 1 calc R U P A 5
H24D H 1.0723 0.2167 0.3330 0.078 Uiso 0.156(2) 1 calc R U P A 5
H31A H 0.5681 0.1078 0.0030 0.020 Uiso 1 1 calc R U . . .
H32A H 1.3451 0.1909 -0.0680 0.025 Uiso 1 1 calc R U . . .
H33A H 0.6115 0.1769 0.2935 0.027 Uiso 1 1 calc R U . . .
H34C H 0.9273 0.3409 0.3299 0.040 Uiso 0.156(2) 1 calc R U P A 5
H34D H 0.8718 0.3184 0.2673 0.040 Uiso 0.156(2) 1 calc R U P A 5
H42A H 1.3245 0.3375 -0.1054 0.028 Uiso 1 1 calc R U . . .
H43A H 0.7302 0.0399 0.3209 0.030 Uiso 1 1 calc R U . . .
H44C H 1.0118 0.4435 0.2487 0.049 Uiso 0.156(2) 1 calc R U P A 5
H44D H 1.1204 0.4333 0.3040 0.049 Uiso 0.156(2) 1 calc R U P A 5
H51A H 0.4598 0.0860 0.1285 0.029 Uiso 1 1 calc R U . . .
H51B H 0.5608 -0.0034 0.1164 0.029 Uiso 1 1 calc R U . . .
H51C H 0.4472 0.0387 0.0691 0.029 Uiso 1 1 calc R U . . .
H52A H 1.1108 0.4293 -0.0864 0.027 Uiso 1 1 calc R U . . .
H53A H 0.8589 -0.0487 0.2572 0.029 Uiso 1 1 calc R U . . .
H54D H 1.4897 0.3226 0.0137 0.038 Uiso 0.156(2) 1 calc R U P A 5
H54E H 1.5068 0.2958 0.0775 0.038 Uiso 0.156(2) 1 calc R U P A 5
H54F H 1.5719 0.3920 0.0568 0.038 Uiso 0.156(2) 1 calc R U P A 5
H64C H 1.3274 0.4449 0.0384 0.040 Uiso 0.156(2) 1 calc R U P A 5
H64D H 1.2535 0.3460 0.0484 0.040 Uiso 0.156(2) 1 calc R U P A 5
H72A H 1.1537 0.1005 0.0361 0.033 Uiso 1 1 calc R U . . .
H72B H 1.2521 0.0701 -0.0155 0.033 Uiso 1 1 calc R U . . .
H72C H 1.0656 0.0615 -0.0182 0.033 Uiso 1 1 calc R U . . .
H73A H 0.5418 0.2866 0.2266 0.034 Uiso 1 1 calc R U . . .
H73B H 0.5010 0.2418 0.1677 0.034 Uiso 1 1 calc R U . . .
H73C H 0.6605 0.2975 0.1777 0.034 Uiso 1 1 calc R U . . .
H74C H 1.4218 0.5323 0.1019 0.032 Uiso 0.156(2) 1 calc R U P A 5
H74D H 1.5183 0.4701 0.1459 0.032 Uiso 0.156(2) 1 calc R U P A 5
H82A H 0.8777 0.4579 -0.0439 0.038 Uiso 1 1 calc R U . . .
H82B H 0.8578 0.4069 0.0136 0.038 Uiso 1 1 calc R U . . .
H82C H 0.7678 0.3696 -0.0408 0.038 Uiso 1 1 calc R U . . .
H83A H 0.9582 -0.0735 0.1706 0.037 Uiso 1 1 calc R U . . .
H83B H 0.9830 0.0147 0.1328 0.037 Uiso 1 1 calc R U . . .
H83C H 0.8309 -0.0478 0.1231 0.037 Uiso 1 1 calc R U . . .
H84D H 1.3901 0.5939 0.1893 0.071 Uiso 0.156(2) 1 calc R U P A 5
H84E H 1.3324 0.4971 0.2117 0.071 Uiso 0.156(2) 1 calc R U P A 5
H84F H 1.2256 0.5528 0.1678 0.071 Uiso 0.156(2) 1 calc R U P A 5
Li1 Li 1.1759(3) 0.3411(2) 0.16434(11) 0.0246(6) Uani 1 1 d D . . . .
C11 C 0.7582(2) 0.16545(12) -0.06688(6) 0.0226(3) Uani 1 1 d . . . . .
C12 C 1.01365(17) 0.24899(10) -0.01625(5) 0.0158(2) Uani 1 1 d . . . . .
C13 C 0.74504(17) 0.11619(10) 0.17465(5) 0.0157(2) Uani 1 1 d . . . . .
C14' C 1.214(3) 0.2672(17) 0.2727(13) 0.0408(8) Uani 0.156(2) 1 d D . P A 5
C21 C 0.77362(17) 0.17143(10) -0.00478(5) 0.0159(2) Uani 1 1 d . . . . .
C22 C 1.14184(18) 0.19346(10) -0.02702(6) 0.0174(3) Uani 1 1 d . . . . .
C23 C 0.66643(17) 0.17031(10) 0.21250(6) 0.0174(2) Uani 1 1 d . . . . .
C24' C 1.059(5) 0.2396(19) 0.295(3) 0.0648(10) Uani 0.156(2) 1 d D . P A 5
C31 C 0.65580(17) 0.12886(10) 0.02462(5) 0.0164(2) Uani 1 1 d . . . . .
C32 C 1.25718(18) 0.22782(11) -0.06033(6) 0.0206(3) Uani 1 1 d . . . . .
C33 C 0.6632(2) 0.14075(11) 0.26724(6) 0.0226(3) Uani 1 1 d . . . . .
C34' C 0.9639(14) 0.3256(8) 0.2928(5) 0.0332(5) Uani 0.156(2) 1 d D . P A 5
C41 C 0.64933(16) 0.11293(9) 0.08163(5) 0.0154(2) Uani 1 1 d . . . . .
C42 C 1.2455(2) 0.31513(11) -0.08249(6) 0.0229(3) Uani 1 1 d . . . . .
C43 C 0.7342(2) 0.05956(12) 0.28367(6) 0.0253(3) Uani 1 1 d . . . . .
C44' C 1.0704(15) 0.3996(8) 0.2727(5) 0.0405(6) Uani 0.156(2) 1 d D . P A 5
C51 C 0.51774(18) 0.05333(11) 0.10057(6) 0.0194(3) Uani 1 1 d . . . . .
C52 C 1.1184(2) 0.36946(11) -0.07114(6) 0.0223(3) Uani 1 1 d . . . . .
C53 C 0.8110(2) 0.00719(11) 0.24570(6) 0.0239(3) Uani 1 1 d . . . . .
C54' C 1.4890(19) 0.3463(12) 0.0515(9) 0.0257(5) Uani 0.156(2) 1 d D . P A 5
C62 C 1.00139(18) 0.33783(10) -0.03777(6) 0.0187(3) Uani 1 1 d . . . . .
C63 C 0.81969(18) 0.03464(10) 0.19101(6) 0.0190(3) Uani 1 1 d . . . . .
C64' C 1.3376(15) 0.3886(11) 0.0609(5) 0.0331(5) Uani 0.156(2) 1 d D . P A 5
C72 C 1.1544(2) 0.09812(11) -0.00419(6) 0.0221(3) Uani 1 1 d . . . . .
C73 C 0.5855(2) 0.25646(11) 0.19456(7) 0.0228(3) Uani 1 1 d . . . . .
C74' C 1.4122(15) 0.4903(8) 0.1336(5) 0.0270(4) Uani 0.156(2) 1 d D . P A 5
C82 C 0.8642(2) 0.39832(12) -0.02620(7) 0.0251(3) Uani 1 1 d . . . . .
C83 C 0.9054(2) -0.02301(11) 0.15091(7) 0.0250(3) Uani 1 1 d . . . . .
C84' C 1.3332(18) 0.5376(10) 0.1796(6) 0.0475(7) Uani 0.156(2) 1 d D . P A 5
N11 N 0.89593(14) 0.21394(8) 0.01871(5) 0.0151(2) Uani 1 1 d . . . . .
N21 N 0.75323(14) 0.14588(8) 0.11843(5) 0.0149(2) Uani 1 1 d . . . . .
O14' O 1.185(2) 0.3514(16) 0.2423(4) 0.0285(5) Uani 0.156(2) 1 d D . P A 5
O24' O 1.3165(19) 0.4115(8) 0.1177(5) 0.0281(5) Uani 0.156(2) 1 d D . P A 5
Cl1 Cl 0.92217(5) 0.37679(2) 0.12800(2) 0.02171(7) Uani 1 1 d . . . . .
Cl2 Cl 1.15238(5) 0.18201(3) 0.14294(2) 0.02406(8) Uani 1 1 d . . . . .
Co1 Co 0.92290(2) 0.22726(2) 0.09879(2) 0.01444(5) Uani 1 1 d . . . . .

loop_
_atom_site_aniso_label
_atom_site_aniso_U_11
_atom_site_aniso_U_22
_atom_site_aniso_U_33
_atom_site_aniso_U_23
_atom_site_aniso_U_13
_atom_site_aniso_U_12
Li1 0.0243(14) 0.0299(15) 0.0193(12) -0.0035(11) -0.0018(10) -0.0047(12)
C11 0.0244(7) 0.0297(8) 0.0137(6) -0.0004(5) -0.0020(5) -0.0066(6)
C12 0.0170(6) 0.0184(6) 0.0119(5) -0.0003(4) 0.0000(4) -0.0033(5)
C13 0.0169(6) 0.0177(6) 0.0126(5) 0.0014(4) -0.0004(4) -0.0027(5)
C14' 0.0529(14) 0.0493(19) 0.0200(14) -0.0023(13) -0.0003(9) -0.0141(13)
C21 0.0172(6) 0.0175(6) 0.0127(5) 0.0001(4) -0.0015(4) 0.0000(5)
C22 0.0188(7) 0.0186(6) 0.0147(5) -0.0021(5) -0.0005(4) -0.0013(5)
C23 0.0180(6) 0.0182(6) 0.0159(6) 0.0001(5) 0.0006(4) -0.0022(5)
C24' 0.068(2) 0.086(2) 0.0417(16) -0.0049(19) 0.0138(18) -0.0385(18)
C31 0.0150(6) 0.0201(6) 0.0139(5) -0.0002(5) -0.0022(4) -0.0016(5)
C32 0.0194(7) 0.0249(7) 0.0176(6) -0.0025(5) 0.0025(5) -0.0005(6)
C33 0.0272(8) 0.0253(7) 0.0155(6) -0.0001(5) 0.0032(5) -0.0030(6)
C34' 0.0309(11) 0.0267(10) 0.0425(12) -0.0011(9) 0.0096(9) -0.0066(8)
C41 0.0153(6) 0.0152(6) 0.0155(5) -0.0001(4) -0.0010(4) -0.0006(5)
C42 0.0244(8) 0.0268(8) 0.0180(6) 0.0001(5) 0.0049(5) -0.0058(6)
C43 0.0341(9) 0.0270(8) 0.0148(6) 0.0042(5) 0.0000(6) -0.0042(7)
C44' 0.0326(12) 0.0606(17) 0.0283(10) -0.0172(11) 0.0015(9) 0.0069(11)
C51 0.0194(7) 0.0216(7) 0.0173(6) 0.0008(5) -0.0001(5) -0.0047(5)
C52 0.0267(8) 0.0211(7) 0.0192(6) 0.0032(5) 0.0027(5) -0.0033(6)
C53 0.0321(9) 0.0207(7) 0.0187(6) 0.0055(5) -0.0029(6) -0.0001(6)
C54' 0.0220(11) 0.0261(13) 0.0289(9) 0.0014(10) 0.0020(8) -0.0034(9)
C62 0.0212(7) 0.0191(6) 0.0157(6) 0.0006(5) 0.0010(5) -0.0011(5)
C63 0.0221(7) 0.0172(6) 0.0176(6) 0.0000(5) -0.0028(5) -0.0005(5)
C64' 0.0288(10) 0.0500(15) 0.0207(8) -0.0115(10) 0.0028(7) -0.0169(12)
C72 0.0262(8) 0.0197(7) 0.0206(6) 0.0008(5) 0.0023(5) 0.0024(6)
C73 0.0242(8) 0.0222(7) 0.0223(7) -0.0001(5) 0.0037(5) 0.0033(6)
C74' 0.0309(11) 0.0208(10) 0.0289(10) -0.0030(8) -0.0060(8) -0.0059(8)
C82 0.0279(8) 0.0232(7) 0.0245(7) 0.0058(6) 0.0044(6) 0.0046(6)
C83 0.0319(9) 0.0204(7) 0.0224(7) -0.0004(6) -0.0005(6) 0.0054(6)
C84' 0.0442(15) 0.0443(15) 0.0536(16) -0.0195(12) -0.0034(12) 0.0054(12)
N11 0.0148(5) 0.0171(5) 0.0133(4) 0.0015(4) -0.0002(4) -0.0017(4)
N21 0.0155(5) 0.0165(5) 0.0126(5) 0.0006(4) -0.0007(4) -0.0007(4)
O14' 0.0299(10) 0.0360(12) 0.0194(5) -0.0064(5) 0.0007(5) -0.0043(8)
O24' 0.0256(8) 0.0379(12) 0.0207(5) -0.0091(8) 0.0022(5) -0.0116(10)
Cl1 0.02370(18) 0.01763(15) 0.02362(16) -0.00341(12) -0.00128(12) -0.00118(13)
Cl2 0.01960(17) 0.02590(18) 0.02603(17) -0.00425(14) -0.00753(13) 0.00200(14)
Co1 0.01488(9) 0.01629(9) 0.01205(8) -0.00047(6) -0.00106(6) -0.00213(7)

loop_
_atom_type_symbol
_atom_type_description
_atom_type_scat_dispersion_real
_atom_type_scat_dispersion_imag
_atom_type_scat_source
C C 0.0033 0.0016 'International Tables Vol C Tables 4.2.6.8 and 6.1.1.4'
H H 0.0000 0.0000 'International Tables Vol C Tables 4.2.6.8 and 6.1.1.4'
Li Li -0.0003 0.0001 'International Tables Vol C Tables 4.2.6.8 and 6.1.1.4'
N N 0.0061 0.0033 'International Tables Vol C Tables 4.2.6.8 and 6.1.1.4'
O O 0.0106 0.0060 'International Tables Vol C Tables 4.2.6.8 and 6.1.1.4'
Cl Cl 0.1484 0.1585 'International Tables Vol C Tables 4.2.6.8 and 6.1.1.4'
Co Co 0.3494 0.9721 'International Tables Vol C Tables 4.2.6.8 and 6.1.1.4'

loop_
_geom_angle_atom_site_label_1
_geom_angle_atom_site_label_2
_geom_angle_atom_site_label_3
_geom_angle
O14' Li1 O24' 122.0(8)
O14' Li1 Cl1 110.9(5)
O14' Li1 Cl2 107.1(7)
O14' Li1 Co1 123.5(6)
O24' Li1 Cl1 104.0(6)
O24' Li1 Cl2 115.5(4)
O24' Li1 Co1 114.3(4)
Cl1 Li1 Cl2 93.70(10)
Cl1 Li1 Co1 47.06(5)
Cl2 Li1 Co1 47.08(5)
H11A C11 H11B 109.5
H11A C11 H11C 109.5
H11B C11 H11C 109.5
C21 C11 H11A 109.5
C21 C11 H11B 109.5
C21 C11 H11C 109.5
C22 C12 C62 121.05(13)
C22 C12 N11 118.52(13)
C62 C12 N11 120.41(13)
C23 C13 N21 119.66(13)
C63 C13 C23 121.15(13)
C63 C13 N21 119.17(13)
H14C C14' H14D 108.7
C24' C14' H14C 110.6
C24' C14' H14D 110.6
O14' C14' H14C 110.6
O14' C14' H14D 110.6
O14' C14' C24' 105.7(12)
C31 C21 C11 116.44(12)
N11 C21 C11 119.59(13)
N11 C21 C31 123.97(12)
C12 C22 C72 120.99(13)
C32 C22 C12 118.59(14)
C32 C22 C72 120.41(14)
C13 C23 C73 120.78(13)
C33 C23 C13 118.45(14)
C33 C23 C73 120.76(14)
H24C C24' H24D 108.9
C14' C24' H24C 110.8
C14' C24' H24D 110.8
C34' C24' H24C 110.8
C34' C24' H24D 110.8
C34' C24' C14' 104.6(9)
C21 C31 H31A 115.5
C21 C31 C41 129.06(13)
C41 C31 H31A 115.5
C22 C32 H32A 119.5
C42 C32 H32A 119.5
C42 C32 C22 120.98(15)
C23 C33 H33A 119.5
C43 C33 H33A 119.5
C43 C33 C23 120.93(15)
H34C C34' H34D 108.7
C24' C34' H34C 110.5
C24' C34' H34D 110.5
C24' C34' C44' 106.0(9)
C44' C34' H34C 110.5
C44' C34' H34D 110.5
C31 C41 C51 116.94(12)
N21 C41 C31 123.54(13)
N21 C41 C51 119.50(12)
C32 C42 H42A 120.1
C52 C42 H42A 120.1
C52 C42 C32 119.72(14)
C33 C43 H43A 120.1
C53 C43 H43A 120.1
C53 C43 C33 119.71(14)
H44C C44' H44D 108.9
C34' C44' H44C 110.9
C34' C44' H44D 110.9
O14' C44' H44C 110.9
O14' C44' H44D 110.9
O14' C44' C34' 104.4(9)
H51A C51 H51B 109.5
H51A C51 H51C 109.5
H51B C51 H51C 109.5
C41 C51 H51A 109.5
C41 C51 H51B 109.5
C41 C51 H51C 109.5
C42 C52 H52A 119.5
C42 C52 C62 121.01(15)
C62 C52 H52A 119.5
C43 C53 H53A 119.3
C43 C53 C63 121.40(15)
C63 C53 H53A 119.3
H54D C54' H54E 109.5
H54D C54' H54F 109.5
H54E C54' H54F 109.5
C64' C54' H54D 109.5
C64' C54' H54E 109.5
C64' C54' H54F 109.5
C12 C62 C82 121.45(13)
C52 C62 C12 118.65(14)
C52 C62 C82 119.89(14)
C13 C63 C83 121.43(13)
C53 C63 C13 118.35(14)
C53 C63 C83 120.22(14)
H64C C64' H64D 107.8
C54' C64' H64C 108.9
C54' C64' H64D 108.9
O24' C64' H64C 108.9
O24' C64' H64D 108.9
O24' C64' C54' 113.2(13)
H72A C72 H72B 109.5
H72A C72 H72C 109.5
H72B C72 H72C 109.5
C22 C72 H72A 109.5
C22 C72 H72B 109.5
C22 C72 H72C 109.5
H73A C73 H73B 109.5
H73A C73 H73C 109.5
H73B C73 H73C 109.5
C23 C73 H73A 109.5
C23 C73 H73B 109.5
C23 C73 H73C 109.5
H74C C74' H74D 108.5
C84' C74' H74C 110.3
C84' C74' H74D 110.3
O24' C74' H74C 110.3
O24' C74' H74D 110.3
O24' C74' C84' 107.3(10)
H82A C82 H82B 109.5
H82A C82 H82C 109.5
H82B C82 H82C 109.5
C62 C82 H82A 109.5
C62 C82 H82B 109.5
C62 C82 H82C 109.5
H83A C83 H83B 109.5
H83A C83 H83C 109.5
H83B C83 H83C 109.5
C63 C83 H83A 109.5
C63 C83 H83B 109.5
C63 C83 H83C 109.5
H84D C84' H84E 109.5
H84D C84' H84F 109.5
H84E C84' H84F 109.5
C74' C84' H84D 109.5
C74' C84' H84E 109.5
C74' C84' H84F 109.5
C12 N11 Co1 119.53(9)
C21 N11 C12 118.15(11)
C21 N11 Co1 122.30(9)
C13 N21 Co1 118.70(9)
C41 N21 C13 118.37(12)
C41 N21 Co1 122.84(9)
C14' O14' Li1 116.2(17)
C44' O14' Li1 123.3(11)
C44' O14' C14' 105.2(10)
C64' O24' Li1 122.1(9)
C64' O24' C74' 110.4(9)
C74' O24' Li1 127.5(8)
Co1 Cl1 Li1 83.84(7)
Co1 Cl2 Li1 83.41(7)
N11 Co1 Li1 127.80(6)
N11 Co1 Cl1 113.55(4)
N11 Co1 Cl2 120.05(4)
N21 Co1 Li1 135.16(6)
N21 Co1 N11 97.00(5)
N21 Co1 Cl1 119.55(4)
N21 Co1 Cl2 109.98(4)
Cl1 Co1 Li1 49.10(6)
Cl1 Co1 Cl2 98.136(16)
Cl2 Co1 Li1 49.51(6)

loop_
_geom_bond_atom_site_label_1
_geom_bond_atom_site_label_2
_geom_bond_distance
Li1 O14' 1.899(10)
Li1 O24' 1.975(9)
C11 H11A 0.9800
C11 H11B 0.9800
C11 H11C 0.9800
C11 C21 1.5124(19)
C12 C22 1.397(2)
C12 C62 1.402(2)
C13 C23 1.404(2)
C13 C63 1.402(2)
C14' H14C 0.9900
C14' H14D 0.9900
C14' C24' 1.504(10)
C21 C31 1.404(2)
C22 C32 1.394(2)
C22 C72 1.501(2)
C23 C33 1.400(2)
C23 C73 1.494(2)
C24' H24C 0.9900
C24' H24D 0.9900
C24' C34' 1.497(10)
C31 H31A 0.9500
C31 C41 1.4081(19)
C32 H32A 0.9500
C32 C42 1.387(2)
C33 H33A 0.9500
C33 C43 1.385(2)
C34' H34C 0.9900
C34' H34D 0.9900
C34' C44' 1.508(9)
C41 C51 1.510(2)
C42 H42A 0.9500
C42 C52 1.384(2)
C43 H43A 0.9500
C43 C53 1.384(2)
C44' H44C 0.9900
C44' H44D 0.9900
C51 H51A 0.9800
C51 H51B 0.9800
C51 H51C 0.9800
C52 H52A 0.9500
C52 C62 1.391(2)
C53 H53A 0.9500
C53 C63 1.393(2)
C54' H54D 0.9800
C54' H54E 0.9800
C54' H54F 0.9800
C54' C64' 1.462(14)
C62 C82 1.505(2)
C63 C83 1.501(2)
C64' H64C 0.9900
C64' H64D 0.9900
C64' O24' 1.437(12)
C72 H72A 0.9800
C72 H72B 0.9800
C72 H72C 0.9800
C73 H73A 0.9800
C73 H73B 0.9800
C73 H73C 0.9800
C74' H74C 0.9900
C74' H74D 0.9900
C74' C84' 1.498(13)
C82 H82A 0.9800
C82 H82B 0.9800
C82 H82C 0.9800
C83 H83A 0.9800
C83 H83B 0.9800
C83 H83C 0.9800
C84' H84D 0.9800
C84' H84E 0.9800
C84' H84F 0.9800
N11 C12 1.4373(18)
N11 C21 1.3277(18)
N21 C13 1.4378(17)
N21 C41 1.3274(18)
O14' C14' 1.452(10)
O14' C44' 1.434(10)
O24' C74' 1.456(12)
Cl1 Li1 2.371(3)
Cl2 Li1 2.388(3)
Co1 Li1 3.119(3)
Co1 N11 1.9608(12)
Co1 N21 1.9504(12)
Co1 Cl1 2.2968(6)
Co1 Cl2 2.2994(5)

loop_
_geom_torsion_atom_site_label_1
_geom_torsion_atom_site_label_2
_geom_torsion_atom_site_label_3
_geom_torsion_atom_site_label_4
_geom_torsion
Li1 O14' C14' C24' -104(4)
Li1 O14' C44' C34' 99.1(15)
Li1 O24' C74' C84' -28(2)
C11 C21 C31 C41 170.91(15)
C12 C22 C32 C42 -0.1(2)
C12 N11 C21 C11 -3.0(2)
C12 N11 C21 C31 175.67(14)
C13 C23 C33 C43 -0.7(2)
C13 N21 C41 C31 -172.77(13)
C13 N21 C41 C51 5.9(2)
C14' C24' C34' C44' -3(5)
C14' O14' C44' C34' -37.4(18)
C21 C31 C41 C51 -171.46(15)
C21 C31 C41 N21 7.2(2)
C21 N11 C12 C22 -92.58(16)
C21 N11 C12 C62 89.04(17)
C22 C12 C62 C52 1.2(2)
C22 C12 C62 C82 -179.70(14)
C22 C32 C42 C52 0.5(2)
C23 C13 C63 C53 1.5(2)
C23 C13 C63 C83 -179.32(14)
C23 C33 C43 C53 0.7(3)
C24' C34' C44' O14' 25(4)
C32 C42 C52 C62 -0.1(2)
C33 C43 C53 C63 0.4(3)
C41 N21 C13 C23 -96.36(16)
C41 N21 C13 C63 85.37(17)
C42 C52 C62 C12 -0.8(2)
C42 C52 C62 C82 -179.88(15)
C43 C53 C63 C13 -1.5(2)
C43 C53 C63 C83 179.29(16)
C44' O14' C14' C24' 36(4)
C54' C64' O24' Li1 -106.8(15)
C54' C64' O24' C74' 72.8(18)
C62 C12 C22 C32 -0.8(2)
C62 C12 C22 C72 -179.68(13)
C63 C13 C23 C33 -0.4(2)
C63 C13 C23 C73 -179.20(14)
C64' O24' C74' C84' 153.0(14)
C72 C22 C32 C42 178.81(14)
C73 C23 C33 C43 178.09(15)
N11 C12 C22 C32 -179.15(12)
N11 C12 C22 C72 2.0(2)
N11 C12 C62 C52 179.55(13)
N11 C12 C62 C82 -1.4(2)
N11 C21 C31 C41 -7.8(2)
N21 C13 C23 C33 -178.63(13)
N21 C13 C23 C73 2.6(2)
N21 C13 C63 C53 179.73(14)
N21 C13 C63 C83 -1.1(2)
O14' C14' C24' C34' -20(5)
O24' Li1 O14' C14' -122.0(14)
O24' Li1 O14' C44' 105.8(15)
Cl1 Li1 O14' C14' 115.2(13)
Cl1 Li1 O14' C44' -17.1(17)
Cl2 Li1 O14' C14' 14.3(14)
Cl2 Li1 O14' C44' -118.0(14)
Co1 Li1 O14' C14' 63.7(15)
Co1 Li1 O14' C44' -68.6(17)
Co1 N11 C12 C22 85.84(14)
Co1 N11 C12 C62 -92.55(14)
Co1 N11 C21 C11 178.62(11)
Co1 N11 C21 C31 -2.7(2)
Co1 N21 C13 C23 86.97(15)
Co1 N21 C13 C63 -91.30(14)
Co1 N21 C41 C31 3.8(2)
Co1 N21 C41 C51 -177.58(10)
